data_7718242
loop_
_publ_author_name
'Khaled, Rabaa M.'
'Abo-Elfadl, Mahmoud T'
'Radacki, Krzysztof'
'Abo Zeid, Mona A. M.'
'Shehab, Ola R.'
'Abdel-Kader, Nora S'
'Mostafa, Gamal A. E.'
'Ali, Essam A.'
'Al Neyadi, Shaikha S.'
'Mansour, Ahmed M.'

_publ_section_title
;
 Visible-light-induced CO-releasing properties and cytotoxicity of a
 Ru(II) carbonyl complex containing 2-(pyridin-2-yl)-quinoxaline.
;
_journal_issue 6
_journal_name_full 'Dalton transactions (Cambridge, England : 2003)'
_journal_page_first 2529
_journal_page_last 2539
_journal_paper_doi 10.1039/d4dt03082f
_journal_volume 54
_journal_year 2025
_chemical_formula_moiety 'C15 H9 Cl2 N3 O2 Ru'
_chemical_formula_sum 'C15 H9 Cl2 N3 O2 Ru'
_chemical_formula_weight 435.22
_chemical_properties_physical Light-sensitive
_space_group_crystal_system monoclinic
_space_group_IT_number 14
_space_group_name_Hall '-P 2ybc'
_space_group_name_H-M_alt 'P 1 21/c 1'
_atom_sites_solution_hydrogens geom
_atom_sites_solution_primary dual
_atom_sites_solution_secondary difmap
_audit_creation_date 2023-12-11
_audit_creation_method 'CIF-fill 1.4p (K.Radacki, 2005-23)'
_audit_update_record
;
2024-10-21 deposited with the CCDC.	2024-12-12 downloaded from the CCDC.
;
_cell_angle_alpha 90
_cell_angle_beta 102.950(3)
_cell_angle_gamma 90
_cell_formula_units_Z 4
_cell_length_a 15.0410(4)
_cell_length_b 11.2450(3)
_cell_length_c 9.1142(3)
_cell_measurement_reflns_used 13535
_cell_measurement_temperature 100(2)
_cell_measurement_theta_max 30.9570
_cell_measurement_theta_min 2.2820
_cell_volume 1502.33(8)
_computing_cell_refinement 'CrysAlisPro 1.171.43.100a (Rigaku OD, 2023)'
_computing_data_collection
;
 CrysAlisPro system (CCD 43.100a 64-bit (release 06-12-2023))
;
_computing_data_reduction 'CrysAlisPro 1.171.43.100a (Rigaku OD, 2023)'
_computing_molecular_graphics 'ShelXLe (Huebschle et all, 2011)'
_computing_publication_material 'SHELXL-2019/2 (Sheldrick, 2019)'
_computing_structure_refinement 'SHELXL-2019/2 (Sheldrick, 2019)'
_computing_structure_solution 'SHELXT 2014/5 (Sheldrick, 2014)'
_diffrn_ambient_environment N~2~
_diffrn_ambient_temperature 100(2)
_diffrn_detector HPA
_diffrn_detector_area_resol_mean 10.0
_diffrn_detector_type 'HyPix 6000'
_diffrn_measured_fraction_theta_full 1.000
_diffrn_measured_fraction_theta_max 0.807
_diffrn_measurement_details
;
 List of Runs (angles in degrees, time in seconds):
 --------------------------------------------------------------------------
  1  \w     -7.00  78.00   0.50    5.00    --    5.03  37.00 -90.00  170
  2  \w     -7.00  78.00   0.50    5.00    --    5.03  37.00 -90.00  170
  3  \w    -12.00  38.00   0.50    5.00    --    5.03 -99.00   0.00  100
  4  \w    -61.00 -24.00   0.50    5.00    --    5.03 -77.00 120.00   74
  5  \w    -19.00  24.00   0.50    5.00    --    5.03 -77.00 120.00   86
  6  \w    -25.00  27.00   0.50    5.00    --   -5.96 -99.00  60.00  104
;
_diffrn_measurement_device 'four-circle diffractometer'
_diffrn_measurement_device_type 'Rigaku XtaLAB Synergy-S'
_diffrn_measurement_method '\w scans'
_diffrn_orient_matrix_type
;
 CrysAlisPro convention (1999,Acta A55,543-557)
;
_diffrn_orient_matrix_UB_11 0.0176354000
_diffrn_orient_matrix_UB_12 -0.0586573000
_diffrn_orient_matrix_UB_13 0.0035408000
_diffrn_orient_matrix_UB_21 0.0449269000
_diffrn_orient_matrix_UB_22 0.0231633000
_diffrn_orient_matrix_UB_23 0.0112705000
_diffrn_orient_matrix_UB_31 0.0037934000
_diffrn_orient_matrix_UB_32 -0.0006838000
_diffrn_orient_matrix_UB_33 0.0789555000
_diffrn_radiation_monochromator 'multi-layer mirror'
_diffrn_radiation_probe x-ray
_diffrn_radiation_type MoK\a
_diffrn_radiation_wavelength 0.71073
_diffrn_radiation_xray_symbol K-L~2,3~
_diffrn_reflns_av_R_equivalents 0.0637
_diffrn_reflns_av_unetI/netI 0.0433
_diffrn_reflns_Laue_measured_fraction_full 1.000
_diffrn_reflns_Laue_measured_fraction_max 0.807
_diffrn_reflns_limit_h_max 20
_diffrn_reflns_limit_h_min -18
_diffrn_reflns_limit_k_max 14
_diffrn_reflns_limit_k_min -15
_diffrn_reflns_limit_l_max 10
_diffrn_reflns_limit_l_min -12
_diffrn_reflns_number 17386
_diffrn_reflns_point_group_measured_fraction_full 1.000
_diffrn_reflns_point_group_measured_fraction_max 0.807
_diffrn_reflns_theta_full 25.242
_diffrn_reflns_theta_max 31.047
_diffrn_reflns_theta_min 2.283
_diffrn_source 'micro-focus sealed X-ray tube'
_diffrn_source_type 'PhotonJet X-ray Source'
_exptl_absorpt_coefficient_mu 1.411
_exptl_absorpt_correction_T_max 1.000
_exptl_absorpt_correction_T_min 0.579
_exptl_absorpt_correction_type gaussian
_exptl_absorpt_process_details
;
 CrysAlisPro 1.171.43.100a (Rigaku Oxford Diffraction, 2023) Numerical 
 absorption correction based on gaussian integration over a multifaceted 
 crystal model Empirical absorption correction using spherical harmonics, 
 implemented in SCALE3 ABSPACK scaling algorithm.
;
_exptl_crystal_colour yellow
_exptl_crystal_density_diffrn 1.924
_exptl_crystal_description block
_exptl_crystal_F_000 856
_exptl_crystal_preparation
;
 Crystals were grown at RT from saturated solution in aceton and diethyl 
 ether. For data collection the crystal was immersed in a film of 
 perfluoropolyether oil, mounted on a polyimide loop and transferred to 
 stream of cold nitrogen (Oxford Cryostream 800).
;
_exptl_crystal_size_max 0.272
_exptl_crystal_size_mid 0.200
_exptl_crystal_size_min 0.150
_refine_diff_density_max 1.114
_refine_diff_density_min -0.831
_refine_diff_density_rms 0.135
_refine_ls_extinction_method none
_refine_ls_goodness_of_fit_ref 1.090
_refine_ls_hydrogen_treatment constr
_refine_ls_matrix_type full
_refine_ls_number_parameters 208
_refine_ls_number_reflns 3875
_refine_ls_number_restraints 0
_refine_ls_restrained_S_all 1.090
_refine_ls_R_factor_all 0.0421
_refine_ls_R_factor_gt 0.0382
_refine_ls_shift/su_max 0.001
_refine_ls_shift/su_mean 0.000
_refine_ls_structure_factor_coef Fsqd
_refine_ls_weighting_details
;
 w=1/[\s^2^(Fo^2^)+(0.0636P)^2^+0.6883P] where P=(Fo^2^+2Fc^2^)/3
;
_refine_ls_weighting_scheme calc
_refine_ls_wR_factor_gt 0.1041
_refine_ls_wR_factor_ref 0.1067
_reflns_Friedel_coverage 0.000
_reflns_number_gt 3487
_reflns_number_total 3875
_reflns_threshold_expression 'I > 2\s(I)'
_cod_data_source_file d4dt03082f2.cif
_cod_data_source_block KR1149Mo_AhMa
_cod_original_cell_volume 1502.34(8)
_cod_original_sg_symbol_H-M 'P 21/c'
_cod_database_code 7718242
_shelx_shelxl_version_number 2019/2
_shelx_space_group_comment
;
 The symmetry employed for this shelxl refinement is uniquely defined by the 
 following loop, which should always be used as a source of symmetry 
 information in preference to the above space-group names. They are only 
 intended as comments.
;

loop_
_space_group_symop_operation_xyz
'x, y, z'
'-x, y+1/2, -z+1/2'
'-x, -y, -z'
'x, -y-1/2, z-1/2'

loop_
_atom_site_label
_atom_site_type_symbol
_atom_site_fract_x
_atom_site_fract_y
_atom_site_fract_z
_atom_site_U_iso_or_equiv
_atom_site_adp_type
_atom_site_occupancy
_atom_site_site_symmetry_order
_atom_site_calc_flag
_atom_site_refinement_flags_posn
_atom_site_refinement_flags_adp
_atom_site_refinement_flags_occupancy
_atom_site_disorder_assembly
_atom_site_disorder_group
Ru1_1 Ru 0.79955(2) 0.55846(2) 0.86087(2) 0.01940(10) Uani 1 1 d . . . . .
Cl1_1 Cl 0.67981(4) 0.52268(6) 0.98967(7) 0.02501(15) Uani 1 1 d . . . . .
Cl2_1 Cl 0.91089(5) 0.57751(7) 0.71245(8) 0.02767(16) Uani 1 1 d . . . . .
C1_1 C 0.87886(18) 0.6008(3) 1.0426(3) 0.0255(5) Uani 1 1 d . . . . .
O1_1 O 0.92412(15) 0.6240(2) 1.1551(2) 0.0377(5) Uani 1 1 d . . . . .
C2_1 C 0.77749(19) 0.7240(3) 0.8394(3) 0.0241(5) Uani 1 1 d . . . . .
O2_1 O 0.77310(16) 0.8249(2) 0.8334(3) 0.0357(5) Uani 1 1 d . . . . .
N1_2 N 0.83342(14) 0.3753(2) 0.8848(2) 0.0202(4) Uani 1 1 d . . . . .
C2_2 C 0.89872(18) 0.3289(3) 0.9956(3) 0.0253(5) Uani 1 1 d . . . . .
H2_2 H 0.933266 0.380871 1.069003 0.030 Uiso 1 1 calc R U . . .
C3_2 C 0.91735(19) 0.2079(3) 1.0064(3) 0.0278(6) Uani 1 1 d . . . . .
H3_2 H 0.964214 0.177622 1.085298 0.033 Uiso 1 1 calc R U . . .
C4_2 C 0.8664(2) 0.1323(3) 0.9002(3) 0.0297(6) Uani 1 1 d . . . . .
H4_2 H 0.876644 0.048870 0.906301 0.036 Uiso 1 1 calc R U . . .
C5_2 C 0.80012(19) 0.1801(2) 0.7847(3) 0.0249(5) Uani 1 1 d . . . . .
H5_2 H 0.764917 0.129849 0.709996 0.030 Uiso 1 1 calc R U . . .
C6_2 C 0.78556(16) 0.3020(2) 0.7791(3) 0.0207(5) Uani 1 1 d . . . . .
C7_2 C 0.71868(17) 0.3614(2) 0.6581(3) 0.0193(5) Uani 1 1 d . . . . .
C8_2 C 0.66854(18) 0.2945(3) 0.5356(3) 0.0260(5) Uani 1 1 d . . . . .
H8_2 H 0.675205 0.210499 0.537578 0.031 Uiso 1 1 calc R U . . .
N9_2 N 0.61326(16) 0.3435(2) 0.4194(3) 0.0276(5) Uani 1 1 d . . . . .
C10_2 C 0.60157(18) 0.4632(3) 0.4247(3) 0.0238(5) Uani 1 1 d . . . . .
C11_2 C 0.54088(19) 0.5185(3) 0.3044(3) 0.0298(6) Uani 1 1 d . . . . .
H11_2 H 0.511769 0.472647 0.219731 0.036 Uiso 1 1 calc R U . . .
C12_2 C 0.52334(19) 0.6368(3) 0.3078(3) 0.0312(6) Uani 1 1 d . . . . .
H12_2 H 0.482348 0.673518 0.225786 0.037 Uiso 1 1 calc R U . . .
C13_2 C 0.56619(19) 0.7048(3) 0.4334(4) 0.0332(7) Uani 1 1 d . . . . .
H13_2 H 0.552525 0.787148 0.436586 0.040 Uiso 1 1 calc R U . . .
C14_2 C 0.62728(19) 0.6544(3) 0.5511(3) 0.0291(6) Uani 1 1 d . . . . .
H14_2 H 0.655982 0.702034 0.634349 0.035 Uiso 1 1 calc R U . . .
C15_2 C 0.64785(17) 0.5320(2) 0.5495(3) 0.0206(5) Uani 1 1 d . . . . .
N16_2 N 0.70967(13) 0.4787(2) 0.6648(2) 0.0191(4) Uani 1 1 d . . . . .

loop_
_atom_site_aniso_label
_atom_site_aniso_U_11
_atom_site_aniso_U_22
_atom_site_aniso_U_33
_atom_site_aniso_U_23
_atom_site_aniso_U_13
_atom_site_aniso_U_12
Ru1_1 0.02013(14) 0.01703(15) 0.01927(15) -0.00237(7) 0.00063(9) -0.00182(6)
Cl1_1 0.0266(3) 0.0212(3) 0.0278(3) 0.0026(2) 0.0072(2) 0.0020(2)
Cl2_1 0.0247(3) 0.0316(4) 0.0265(3) -0.0022(3) 0.0053(2) -0.0041(2)
C1_1 0.0253(12) 0.0219(13) 0.0281(14) -0.0025(11) 0.0036(10) 0.0020(10)
O1_1 0.0388(11) 0.0363(13) 0.0300(11) -0.0099(10) -0.0090(9) 0.0028(9)
C2_1 0.0254(12) 0.0232(14) 0.0220(12) -0.0005(10) 0.0015(9) -0.0034(10)
O2_1 0.0451(12) 0.0204(11) 0.0380(12) 0.0002(9) 0.0015(9) -0.0016(9)
N1_2 0.0208(10) 0.0183(10) 0.0201(10) -0.0003(8) 0.0018(8) 0.0020(8)
C2_2 0.0234(12) 0.0265(14) 0.0236(13) 0.0006(11) -0.0001(10) 0.0022(10)
C3_2 0.0298(13) 0.0282(14) 0.0241(13) 0.0042(11) 0.0034(10) 0.0069(11)
C4_2 0.0361(15) 0.0229(14) 0.0297(14) 0.0054(11) 0.0065(11) 0.0092(11)
C5_2 0.0317(13) 0.0166(12) 0.0250(13) 0.0014(10) 0.0030(10) 0.0020(10)
C6_2 0.0208(11) 0.0203(13) 0.0213(12) -0.0004(9) 0.0051(9) 0.0007(9)
C7_2 0.0186(10) 0.0199(12) 0.0188(11) -0.0001(9) 0.0028(9) -0.0007(9)
C8_2 0.0266(12) 0.0192(12) 0.0295(14) -0.0062(11) 0.0005(10) -0.0016(10)
N9_2 0.0280(11) 0.0251(12) 0.0258(12) -0.0039(9) -0.0025(9) 0.0000(9)
C10_2 0.0210(12) 0.0262(13) 0.0226(13) -0.0014(11) 0.0018(10) -0.0015(10)
C11_2 0.0279(13) 0.0358(16) 0.0223(13) 0.0032(12) -0.0019(10) 0.0010(12)
C12_2 0.0255(13) 0.0316(15) 0.0320(15) 0.0119(12) -0.0030(11) -0.0003(11)
C13_2 0.0293(13) 0.0216(14) 0.0425(17) 0.0078(12) -0.0049(12) -0.0008(11)
C14_2 0.0281(13) 0.0192(13) 0.0338(15) 0.0006(11) -0.0060(11) -0.0013(10)
C15_2 0.0197(11) 0.0182(11) 0.0224(12) 0.0023(10) 0.0017(9) -0.0021(9)
N16_2 0.0189(9) 0.0171(10) 0.0192(10) 0.0007(8) -0.0005(7) -0.0015(8)

loop_
_atom_type_symbol
_atom_type_description
_atom_type_scat_dispersion_real
_atom_type_scat_dispersion_imag
_atom_type_scat_source
C C 0.0033 0.0016 'International Tables Vol C Tables 4.2.6.8 and 6.1.1.4'
H H 0.0000 0.0000 'International Tables Vol C Tables 4.2.6.8 and 6.1.1.4'
N N 0.0061 0.0033 'International Tables Vol C Tables 4.2.6.8 and 6.1.1.4'
O O 0.0106 0.0060 'International Tables Vol C Tables 4.2.6.8 and 6.1.1.4'
Cl Cl 0.1484 0.1585 'International Tables Vol C Tables 4.2.6.8 and 6.1.1.4'
Ru Ru -1.2594 0.8363 'International Tables Vol C Tables 4.2.6.8 and 6.1.1.4'

loop_
_exptl_crystal_face_index_h
_exptl_crystal_face_index_k
_exptl_crystal_face_index_l
_exptl_crystal_face_perp_dist
1 -2 -2 0.0907
-1 2 2 0.0605
0 1 -1 0.1387
0 -1 1 0.0990
1 -2 -1 0.1171
-1 -2 2 0.1068
1 2 -2 0.1213
-1 -1 0 0.1243
1 1 0 0.0260
-1 -1 -1 0.1260
1 1 1 0.0328
-2 -1 0 0.1077
-2 0 1 0.0881
-1 0 0 0.0929
1 0 0 0.0707

loop_
_geom_angle_atom_site_label_1
_geom_angle_atom_site_label_2
_geom_angle_atom_site_label_3
_geom_angle
_geom_angle_site_symmetry_1
_geom_angle_site_symmetry_3
_geom_angle_publ_flag
C1_1 Ru1_1 C2_1 84.47(12) . . ?
C1_1 Ru1_1 N1_2 93.74(11) . . ?
C2_1 Ru1_1 N1_2 176.20(10) . . ?
C1_1 Ru1_1 N16_2 170.29(11) . . ?
C2_1 Ru1_1 N16_2 104.93(10) . . ?
N1_2 Ru1_1 N16_2 77.01(8) . . ?
C1_1 Ru1_1 Cl2_1 95.15(9) . . ?
C2_1 Ru1_1 Cl2_1 88.96(8) . . ?
N1_2 Ru1_1 Cl2_1 87.86(6) . . ?
N16_2 Ru1_1 Cl2_1 87.55(6) . . ?
C1_1 Ru1_1 Cl1_1 90.52(9) . . ?
C2_1 Ru1_1 Cl1_1 94.73(8) . . ?
N1_2 Ru1_1 Cl1_1 88.63(6) . . ?
N16_2 Ru1_1 Cl1_1 86.35(6) . . ?
Cl2_1 Ru1_1 Cl1_1 173.51(2) . . ?
O1_1 C1_1 Ru1_1 177.1(3) . . ?
O2_1 C2_1 Ru1_1 173.2(3) . . ?
C2_2 N1_2 C6_2 118.9(2) . . ?
C2_2 N1_2 Ru1_1 124.81(19) . . ?
C6_2 N1_2 Ru1_1 116.27(17) . . ?
N1_2 C2_2 C3_2 122.3(3) . . ?
N1_2 C2_2 H2_2 118.9 . . ?
C3_2 C2_2 H2_2 118.9 . . ?
C4_2 C3_2 C2_2 118.8(3) . . ?
C4_2 C3_2 H3_2 120.6 . . ?
C2_2 C3_2 H3_2 120.6 . . ?
C3_2 C4_2 C5_2 118.9(3) . . ?
C3_2 C4_2 H4_2 120.5 . . ?
C5_2 C4_2 H4_2 120.5 . . ?
C4_2 C5_2 C6_2 119.5(3) . . ?
C4_2 C5_2 H5_2 120.2 . . ?
C6_2 C5_2 H5_2 120.2 . . ?
N1_2 C6_2 C5_2 121.5(2) . . ?
N1_2 C6_2 C7_2 115.1(2) . . ?
C5_2 C6_2 C7_2 123.4(2) . . ?
N16_2 C7_2 C8_2 121.5(2) . . ?
N16_2 C7_2 C6_2 118.3(2) . . ?
C8_2 C7_2 C6_2 120.2(2) . . ?
N9_2 C8_2 C7_2 122.9(3) . . ?
N9_2 C8_2 H8_2 118.6 . . ?
C7_2 C8_2 H8_2 118.6 . . ?
C8_2 N9_2 C10_2 116.8(2) . . ?
N9_2 C10_2 C11_2 118.5(3) . . ?
N9_2 C10_2 C15_2 121.5(2) . . ?
C11_2 C10_2 C15_2 120.0(3) . . ?
C12_2 C11_2 C10_2 120.8(3) . . ?
C12_2 C11_2 H11_2 119.6 . . ?
C10_2 C11_2 H11_2 119.6 . . ?
C11_2 C12_2 C13_2 119.7(3) . . ?
C11_2 C12_2 H12_2 120.2 . . ?
C13_2 C12_2 H12_2 120.2 . . ?
C14_2 C13_2 C12_2 121.1(3) . . ?
C14_2 C13_2 H13_2 119.4 . . ?
C12_2 C13_2 H13_2 119.4 . . ?
C13_2 C14_2 C15_2 120.4(3) . . ?
C13_2 C14_2 H14_2 119.8 . . ?
C15_2 C14_2 H14_2 119.8 . . ?
N16_2 C15_2 C14_2 122.0(2) . . ?
N16_2 C15_2 C10_2 120.1(3) . . ?
C14_2 C15_2 C10_2 118.0(2) . . ?
C7_2 N16_2 C15_2 117.1(2) . . ?
C7_2 N16_2 Ru1_1 113.29(16) . . ?
C15_2 N16_2 Ru1_1 129.59(19) . . ?

loop_
_geom_bond_atom_site_label_1
_geom_bond_atom_site_label_2
_geom_bond_distance
_geom_bond_site_symmetry_2
_geom_bond_publ_flag
Ru1_1 C1_1 1.873(3) . ?
Ru1_1 C2_1 1.894(3) . ?
Ru1_1 N1_2 2.122(2) . ?
Ru1_1 N16_2 2.178(2) . ?
Ru1_1 Cl2_1 2.3866(7) . ?
Ru1_1 Cl1_1 2.3939(6) . ?
C1_1 O1_1 1.127(3) . ?
C2_1 O2_1 1.137(4) . ?
N1_2 C2_2 1.346(3) . ?
N1_2 C6_2 1.346(3) . ?
C2_2 C3_2 1.388(4) . ?
C2_2 H2_2 0.9500 . ?
C3_2 C4_2 1.385(4) . ?
C3_2 H3_2 0.9500 . ?
C4_2 C5_2 1.385(4) . ?
C4_2 H4_2 0.9500 . ?
C5_2 C6_2 1.387(4) . ?
C5_2 H5_2 0.9500 . ?
C6_2 C7_2 1.475(4) . ?
C7_2 N16_2 1.329(3) . ?
C7_2 C8_2 1.416(4) . ?
C8_2 N9_2 1.312(4) . ?
C8_2 H8_2 0.9500 . ?
N9_2 C10_2 1.360(4) . ?
C10_2 C11_2 1.405(4) . ?
C10_2 C15_2 1.422(4) . ?
C11_2 C12_2 1.358(5) . ?
C11_2 H11_2 0.9500 . ?
C12_2 C13_2 1.407(5) . ?
C12_2 H12_2 0.9500 . ?
C13_2 C14_2 1.370(4) . ?
C13_2 H13_2 0.9500 . ?
C14_2 C15_2 1.411(4) . ?
C14_2 H14_2 0.9500 . ?
C15_2 N16_2 1.374(3) . ?

loop_
_geom_torsion_atom_site_label_1
_geom_torsion_atom_site_label_2
_geom_torsion_atom_site_label_3
_geom_torsion_atom_site_label_4
_geom_torsion
_geom_torsion_site_symmetry_1
_geom_torsion_site_symmetry_2
_geom_torsion_site_symmetry_3
_geom_torsion_site_symmetry_4
_geom_torsion_publ_flag
C6_2 N1_2 C2_2 C3_2 -1.2(4) . . . . ?
Ru1_1 N1_2 C2_2 C3_2 179.4(2) . . . . ?
N1_2 C2_2 C3_2 C4_2 -0.6(4) . . . . ?
C2_2 C3_2 C4_2 C5_2 1.6(4) . . . . ?
C3_2 C4_2 C5_2 C6_2 -0.8(4) . . . . ?
C2_2 N1_2 C6_2 C5_2 2.0(4) . . . . ?
Ru1_1 N1_2 C6_2 C5_2 -178.5(2) . . . . ?
C2_2 N1_2 C6_2 C7_2 -177.1(2) . . . . ?
Ru1_1 N1_2 C6_2 C7_2 2.4(3) . . . . ?
C4_2 C5_2 C6_2 N1_2 -1.1(4) . . . . ?
C4_2 C5_2 C6_2 C7_2 178.0(2) . . . . ?
N1_2 C6_2 C7_2 N16_2 -1.6(3) . . . . ?
C5_2 C6_2 C7_2 N16_2 179.3(2) . . . . ?
N1_2 C6_2 C7_2 C8_2 175.9(2) . . . . ?
C5_2 C6_2 C7_2 C8_2 -3.2(4) . . . . ?
N16_2 C7_2 C8_2 N9_2 2.6(4) . . . . ?
C6_2 C7_2 C8_2 N9_2 -174.8(3) . . . . ?
C7_2 C8_2 N9_2 C10_2 -3.6(4) . . . . ?
C8_2 N9_2 C10_2 C11_2 -178.2(3) . . . . ?
C8_2 N9_2 C10_2 C15_2 0.6(4) . . . . ?
N9_2 C10_2 C11_2 C12_2 176.7(3) . . . . ?
C15_2 C10_2 C11_2 C12_2 -2.2(4) . . . . ?
C10_2 C11_2 C12_2 C13_2 -0.2(5) . . . . ?
C11_2 C12_2 C13_2 C14_2 1.7(5) . . . . ?
C12_2 C13_2 C14_2 C15_2 -0.7(5) . . . . ?
C13_2 C14_2 C15_2 N16_2 179.1(3) . . . . ?
C13_2 C14_2 C15_2 C10_2 -1.6(4) . . . . ?
N9_2 C10_2 C15_2 N16_2 3.5(4) . . . . ?
C11_2 C10_2 C15_2 N16_2 -177.7(2) . . . . ?
N9_2 C10_2 C15_2 C14_2 -175.7(3) . . . . ?
C11_2 C10_2 C15_2 C14_2 3.1(4) . . . . ?
C8_2 C7_2 N16_2 C15_2 1.6(4) . . . . ?
C6_2 C7_2 N16_2 C15_2 179.1(2) . . . . ?
C8_2 C7_2 N16_2 Ru1_1 -177.45(19) . . . . ?
C6_2 C7_2 N16_2 Ru1_1 0.0(3) . . . . ?
C14_2 C15_2 N16_2 C7_2 174.8(3) . . . . ?
C10_2 C15_2 N16_2 C7_2 -4.4(4) . . . . ?
C14_2 C15_2 N16_2 Ru1_1 -6.4(4) . . . . ?
C10_2 C15_2 N16_2 Ru1_1 174.44(18) . . . . ?
